data_1550218
loop_
_publ_author_name
'Kn\"ofel, Nicolai D.'
'Rothfuss, Hannah'
'Barner-Kowollik, Christopher'
'Roesky, Peter W.'

_publ_section_title
;
 M24+ paddlewheel clusters as junction points in single-chain
 nanoparticles
;
_journal_issue 1
_journal_name_full 'Polymer Chemistry'
_journal_page_first 86
_journal_paper_doi 10.1039/C8PY01486H
_journal_volume 10
_journal_year 2019
_chemical_formula_moiety 'C40 H36 D12 Mo2 O10 S2, 2(C2 D6 O S)'
_chemical_formula_sum 'C44 H36 D24 Mo2 O12 S4'
_chemical_formula_weight 1125.18
_space_group_crystal_system triclinic
_space_group_IT_number 2
_space_group_name_Hall '-P 1'
_space_group_name_H-M_alt 'P -1'
_symmetry_space_group_name_Hall '-P 1'
_symmetry_space_group_name_H-M 'P -1'
_atom_sites_solution_hydrogens geom
_audit_creation_date 2018-09-03
_audit_creation_method
;
Olex2 1.2
(compiled 2018.05.29 svn.r3508 for OlexSys, GUI svn.r5506)
;
_audit_update_record
;
2018-10-16 deposited with the CCDC.
2018-11-08 downloaded from the CCDC.
;
_cell_angle_alpha 67.91(3)
_cell_angle_beta 88.31(3)
_cell_angle_gamma 67.80(3)
_cell_formula_units_Z 1
_cell_length_a 10.066(2)
_cell_length_b 11.500(2)
_cell_length_c 12.806(3)
_cell_measurement_reflns_used 12414
_cell_measurement_temperature 210(2)
_cell_measurement_theta_max 29.64
_cell_measurement_theta_min 1.73
_cell_volume 1260.8(6)
_computing_cell_refinement
;
X-Area Recipe 1.33.0.0 (STOE, 2015)
;
_computing_data_collection
;
X-Area WinXpose 2.0.22.0 (STOE, 2016)
;
_computing_data_reduction
;
X-Area Integrate 1.71.0.0 (STOE, 2016)
X-Area X-Red32 1.63.2.0 (STOE, 2017) 
;
_computing_molecular_graphics 'Olex2 (Dolomanov et al., 2009)'
_computing_publication_material 'Olex2 (Dolomanov et al., 2009)'
_computing_structure_refinement 'ShelXL (Sheldrick, 2015)'
_computing_structure_solution 'ShelXT (Sheldrick, 2015)'
_diffrn_ambient_temperature 210.0
_diffrn_detector 'image plate (34 cm diameter)'
_diffrn_detector_area_resol_mean 6.67
_diffrn_detector_type 'STOE Imaging Plate'
_diffrn_measured_fraction_theta_full 0.987
_diffrn_measured_fraction_theta_max 0.981
_diffrn_measurement_device '2-circle diffractometer'
_diffrn_measurement_device_type 'Bruker P4'
_diffrn_measurement_method '\w scans'
_diffrn_radiation_collimation '0.5 mm diameter, multiple pinhole'
_diffrn_radiation_monochromator graphite
_diffrn_radiation_polarisn_norm 0
_diffrn_radiation_probe x-ray
_diffrn_radiation_type MoK\a
_diffrn_radiation_wavelength 0.71073
_diffrn_reflns_av_R_equivalents 0.0163
_diffrn_reflns_av_unetI/netI 0.0251
_diffrn_reflns_Laue_measured_fraction_full 0.987
_diffrn_reflns_Laue_measured_fraction_max 0.981
_diffrn_reflns_limit_h_max 12
_diffrn_reflns_limit_h_min -12
_diffrn_reflns_limit_k_max 14
_diffrn_reflns_limit_k_min -14
_diffrn_reflns_limit_l_max 15
_diffrn_reflns_limit_l_min -15
_diffrn_reflns_number 9552
_diffrn_reflns_point_group_measured_fraction_full 0.987
_diffrn_reflns_point_group_measured_fraction_max 0.981
_diffrn_reflns_theta_full 25.242
_diffrn_reflns_theta_max 26.116
_diffrn_reflns_theta_min 1.731
_diffrn_source_current 0.000
_diffrn_source_power 0.000
_diffrn_source_voltage 0
_exptl_absorpt_coefficient_mu 0.719
_exptl_absorpt_correction_T_max 0.7940
_exptl_absorpt_correction_T_min 0.6153
_exptl_absorpt_correction_type multi-scan
_exptl_absorpt_process_details
;
STOE X-Red32, absorption correction by Gaussian integration, analogous to
P. Coppens, "The Evaluation of Absorption and Extinction in Single-Crystal
Structure Analysis", published in: F. R. Ahmed (Editor), "Crystallographic
Computing", Munksgaard, Copenhagen (1970), 255 - 270.
Afterwards scaling of reflection intensities was performed within STOE LANA.
J. Koziskova, F. Hahn, J. Richter, J. Kozisek, "Comparison of different
absorption corrections on the model structure of tetrakis(\m~2~-acetato)-
diaqua-di-copper(II)", Acta Chimica Slovaca, vol. 9, no. 2, 2016, pp. 136 - 140.
;
_exptl_crystal_colour red
_exptl_crystal_colour_primary red
_exptl_crystal_density_diffrn 1.482
_exptl_crystal_description fragment
_exptl_crystal_F_000 568
_exptl_crystal_size_max 0.505
_exptl_crystal_size_mid 0.433
_exptl_crystal_size_min 0.349
_refine_diff_density_max 0.614
_refine_diff_density_min -0.257
_refine_diff_density_rms 0.049
_refine_ls_extinction_method none
_refine_ls_goodness_of_fit_ref 0.965
_refine_ls_hydrogen_treatment constr
_refine_ls_matrix_type full
_refine_ls_number_parameters 353
_refine_ls_number_reflns 4916
_refine_ls_number_restraints 0
_refine_ls_restrained_S_all 0.965
_refine_ls_R_factor_all 0.0311
_refine_ls_R_factor_gt 0.0257
_refine_ls_shift/su_max 0.001
_refine_ls_shift/su_mean 0.000
_refine_ls_structure_factor_coef Fsqd
_refine_ls_weighting_details
;
 w=1/[\s^2^(Fo^2^)+(0.0439P)^2^]
 where P=(Fo^2^+2Fc^2^)/3
;
_refine_ls_weighting_scheme calc
_refine_ls_wR_factor_gt 0.0632
_refine_ls_wR_factor_ref 0.0642
_reflns_Friedel_coverage 0.000
_reflns_number_gt 4214
_reflns_number_total 4916
_reflns_threshold_expression 'I > 2\s(I)'
_cod_data_source_file c8py01486h2.cif
_cod_data_source_block nkca01abs
_cod_depositor_comments 'Adding full bibliography for 1550218--1550219.cif.'
_cod_original_cell_volume 1260.7(6)
_cod_database_code 1550218
_shelxl_version_number 2013-2
_shelx_space_group_comment
;
The symmetry employed for this shelxl refinement is uniquely defined
by the following loop, which should always be used as a source of
symmetry information in preference to the above space-group names.
They are only intended as comments.
;
_shelx_estimated_absorpt_t_max 0.788
_shelx_estimated_absorpt_t_min 0.713
_olex2_refinement_description
;
1. Fixed Uiso
 At 1.2 times of:
  All C(H) groups, All C(H,H) groups
 At 1.5 times of:
  All C(H,H,H) groups
2. Others
 Fixed Sof: S1A(0.55) C19A(0.55) D19A(0.55) D19B(0.55) D19C(0.55) C20A(0.55)
 D20A(0.55) D20B(0.55) D20C(0.55) S2A(0.65) O6A(0.65) C21A(0.65) D21A(0.65)
 D21B(0.65) D21C(0.65) C22A(0.65) D22A(0.65) D22B(0.65) D22C(0.65) S1B(0.45)
 S2B(0.35) O6B(0.35) C19B(0.45) D19D(0.45) D19E(0.45) D19F(0.45) C20B(0.45)
 D20D(0.45) D20E(0.45) D20F(0.45) C21B(0.35) D21D(0.35) D21E(0.35) D21F(0.35)
 C22B(0.35) D22D(0.35) D22E(0.35) D22F(0.35)
3.a Secondary CH2 refined with riding coordinates:
 C8(H8A,H8B), C17(H17A,H17B)
3.b Aromatic/amide H refined with riding coordinates:
 C3(H3), C4(H4), C6(H6), C7(H7), C12(H12), C13(H13), C15(H15), C16(H16)
3.c Idealised Me refined as rotating group:
 C9(H9A,H9B,H9C), C18(H18A,H18B,H18C), C19A(D19A,D19B,D19C), C20A(D20A,D20B,
 D20C), C21A(D21A,D21B,D21C), C22A(D22A,D22B,D22C), C19B(D19D,D19E,D19F),
 C20B(D20D,D20E,D20F), C21B(D21D,D21E,D21F), C22B(D22D,D22E,D22F)
;
_olex2_submission_special_instructions 'No special instructions were received'

loop_
_space_group_symop_operation_xyz
'x, y, z'
'-x, -y, -z'

loop_
_atom_site_label
_atom_site_type_symbol
_atom_site_fract_x
_atom_site_fract_y
_atom_site_fract_z
_atom_site_U_iso_or_equiv
_atom_site_adp_type
_atom_site_occupancy
_atom_site_site_symmetry_order
_atom_site_calc_flag
_atom_site_refinement_flags_posn
_atom_site_refinement_flags_occupancy
_atom_site_disorder_assembly
_atom_site_disorder_group
Mo1 Mo 0.60164(2) 0.50744(2) 0.49124(2) 0.04012(7) Uani 1 1 d . . . .
O1 O 0.64471(14) 0.45749(15) 0.66616(12) 0.0457(3) Uani 1 1 d . . . .
O2 O 0.42995(14) 0.44231(15) 0.68587(11) 0.0456(3) Uani 1 1 d . . . .
O3 O 0.71237(14) 0.29786(14) 0.52439(12) 0.0453(3) Uani 1 1 d . . . .
O4 O 0.49829(14) 0.28088(14) 0.54193(12) 0.0461(3) Uani 1 1 d . . . .
O5 O 0.81140(15) 0.57411(16) 0.44372(14) 0.0569(4) Uani 1 1 d . . . .
C1 C 0.5490(2) 0.4321(2) 0.72834(17) 0.0450(4) Uani 1 1 d . . . .
C2 C 0.5773(2) 0.3893(2) 0.85232(18) 0.0478(5) Uani 1 1 d . . . .
C3 C 0.7096(2) 0.3682(2) 0.90298(19) 0.0549(5) Uani 1 1 d . . . .
H3 H 0.7819 0.3820 0.8576 0.066 Uiso 1 1 calc R . . .
C4 C 0.7355(3) 0.3273(3) 1.0190(2) 0.0618(6) Uani 1 1 d . . . .
H4 H 0.8256 0.3133 1.0515 0.074 Uiso 1 1 calc R . . .
C5 C 0.6311(3) 0.3064(2) 1.0891(2) 0.0600(6) Uani 1 1 d . . . .
C6 C 0.4997(3) 0.3272(3) 1.0381(2) 0.0605(6) Uani 1 1 d . . . .
H6 H 0.4278 0.3131 1.0837 0.073 Uiso 1 1 calc R . . .
C7 C 0.4720(3) 0.3681(2) 0.92220(19) 0.0548(5) Uani 1 1 d . . . .
H7 H 0.3819 0.3817 0.8900 0.066 Uiso 1 1 calc R . . .
C8 C 0.6617(3) 0.2585(3) 1.2167(2) 0.0709(7) Uani 1 1 d . . . .
H8A H 0.7299 0.2931 1.2339 0.085 Uiso 1 1 calc R . . .
H8B H 0.5717 0.2961 1.2464 0.085 Uiso 1 1 calc R . . .
C9 C 0.7235(4) 0.1065(3) 1.2742(2) 0.0932(10) Uani 1 1 d . . . .
H9A H 0.8117 0.0689 1.2440 0.140 Uiso 1 1 calc GR . . .
H9B H 0.6539 0.0722 1.2609 0.140 Uiso 1 1 calc GR . . .
H9C H 0.7450 0.0795 1.3553 0.140 Uiso 1 1 calc GR . . .
C10 C 0.6357(2) 0.2267(2) 0.54585(16) 0.0445(4) Uani 1 1 d . . . .
C11 C 0.7071(2) 0.0771(2) 0.57906(17) 0.0459(5) Uani 1 1 d . . . .
C12 C 0.6255(3) -0.0019(2) 0.5974(2) 0.0573(5) Uani 1 1 d . . . .
H12 H 0.5239 0.0408 0.5871 0.069 Uiso 1 1 calc R . . .
C13 C 0.6912(3) -0.1413(3) 0.6303(2) 0.0655(6) Uani 1 1 d . . . .
H13 H 0.6336 -0.1918 0.6414 0.079 Uiso 1 1 calc R . . .
C14 C 0.8423(3) -0.2096(3) 0.6477(2) 0.0620(6) Uani 1 1 d . . . .
C15 C 0.9220(3) -0.1291(3) 0.6273(2) 0.0631(6) Uani 1 1 d . . . .
H15 H 1.0236 -0.1716 0.6367 0.076 Uiso 1 1 calc R . . .
C16 C 0.8573(2) 0.0108(2) 0.5937(2) 0.0557(5) Uani 1 1 d . . . .
H16 H 0.9149 0.0617 0.5807 0.067 Uiso 1 1 calc R . . .
C17 C 0.9134(3) -0.3617(3) 0.6893(3) 0.0788(8) Uani 1 1 d . . . .
H17A H 0.9989 -0.3867 0.6509 0.095 Uiso 1 1 calc R . . .
H17B H 0.8463 -0.3958 0.6695 0.095 Uiso 1 1 calc R . . .
C18 C 0.9588(4) -0.4298(3) 0.8171(3) 0.0936(10) Uani 1 1 d . . . .
H18A H 1.0306 -0.4014 0.8366 0.140 Uiso 1 1 calc GR . . .
H18B H 0.9998 -0.5283 0.8407 0.140 Uiso 1 1 calc GR . . .
H18C H 0.8750 -0.4032 0.8555 0.140 Uiso 1 1 calc GR . . .
S1A S 0.80015(10) 0.71872(10) 0.38928(8) 0.0462(2) Uani 0.55 1 d . P A 1
C19A C 0.7092(14) 0.7888(15) 0.2640(11) 0.099(5) Uani 0.55 1 d . P A 1
D19A D 0.7545 0.7339 0.2209 0.149 Uiso 0.55 1 calc GR P A 1
D19B D 0.7076 0.8798 0.2250 0.149 Uiso 0.55 1 calc GR P A 1
D19C D 0.6109 0.7946 0.2710 0.149 Uiso 0.55 1 calc GR P A 1
C20A C 0.9789(14) 0.7088(15) 0.3505(13) 0.058(2) Uani 0.55 1 d . P A 1
D20A D 1.0461 0.6715 0.4189 0.086 Uiso 0.55 1 calc GR P A 1
D20B D 0.9732 0.7996 0.3032 0.086 Uiso 0.55 1 calc GR P A 1
D20C D 1.0125 0.6501 0.3089 0.086 Uiso 0.55 1 calc GR P A 1
S2A S 0.86459(16) -0.11046(13) 0.93580(12) 0.0896(4) Uani 0.65 1 d . P B 1
O6A O 0.9087(10) -0.1631(8) 1.0500(7) 0.102(2) Uani 0.65 1 d . P B 1
C21A C 0.8718(14) 0.0445(12) 0.8564(8) 0.104(3) Uani 0.65 1 d . P B 1
D21A D 0.9469 0.0552 0.8931 0.157 Uiso 0.65 1 calc GR P B 1
D21B D 0.7792 0.1173 0.8502 0.157 Uiso 0.65 1 calc GR P B 1
D21C D 0.8935 0.0485 0.7811 0.157 Uiso 0.65 1 calc GR P B 1
C22A C 0.7101(12) -0.1025(14) 0.9083(10) 0.156(5) Uani 0.65 1 d . P B 1
D22A D 0.6377 -0.0169 0.9063 0.234 Uiso 0.65 1 calc GR P B 1
D22B D 0.6951 -0.1782 0.9666 0.234 Uiso 0.65 1 calc GR P B 1
D22C D 0.7018 -0.1075 0.8350 0.234 Uiso 0.65 1 calc GR P B 1
S1B S 0.84129(14) 0.65513(13) 0.32652(12) 0.0575(3) Uani 0.45 1 d . P A 2
S2B S 0.7846(3) -0.0184(4) 0.9710(2) 0.1020(9) Uani 0.35 1 d . P C 2
O6B O 0.884(2) -0.123(2) 1.0695(14) 0.155(8) Uani 0.35 1 d . P C 2
C19B C 0.6913(16) 0.7984(16) 0.2479(12) 0.065(3) Uani 0.45 1 d . P A 2
D19D D 0.6296 0.7725 0.2124 0.097 Uiso 0.45 1 calc GR P A 2
D19E D 0.7218 0.8627 0.1897 0.097 Uiso 0.45 1 calc GR P A 2
D19F D 0.6381 0.8407 0.2974 0.097 Uiso 0.45 1 calc GR P A 2
C20B C 0.954(2) 0.720(2) 0.3590(19) 0.105(7) Uani 0.45 1 d . P A 2
D20D D 0.9041 0.7803 0.3970 0.158 Uiso 0.45 1 calc GR P A 2
D20E D 0.9829 0.7718 0.2896 0.158 Uiso 0.45 1 calc GR P A 2
D20F D 1.0395 0.6462 0.4086 0.158 Uiso 0.45 1 calc GR P A 2
C21B C 0.829(2) 0.0667(16) 0.8819(12) 0.102(6) Uani 0.35 1 d . P C 2
D21D D 0.9215 0.0132 0.8652 0.153 Uiso 0.35 1 calc GR P C 2
D21E D 0.8397 0.1357 0.9030 0.153 Uiso 0.35 1 calc GR P C 2
D21F D 0.7578 0.1107 0.8151 0.153 Uiso 0.35 1 calc GR P C 2
C22B C 0.6593(16) -0.035(2) 0.9231(15) 0.127(8) Uani 0.35 1 d . P C 2
D22D D 0.6960 -0.1171 0.9076 0.190 Uiso 0.35 1 calc GR P C 2
D22E D 0.6109 0.0437 0.8532 0.190 Uiso 0.35 1 calc GR P C 2
D22F D 0.5912 -0.0421 0.9780 0.190 Uiso 0.35 1 calc GR P C 2

loop_
_atom_site_aniso_label
_atom_site_aniso_U_11
_atom_site_aniso_U_22
_atom_site_aniso_U_33
_atom_site_aniso_U_23
_atom_site_aniso_U_13
_atom_site_aniso_U_12
Mo1 0.03356(9) 0.04824(11) 0.03884(10) -0.01189(7) 0.00364(6) -0.02164(7)
O1 0.0396(7) 0.0559(9) 0.0428(7) -0.0151(7) 0.0027(6) -0.0244(6)
O2 0.0401(7) 0.0567(9) 0.0408(7) -0.0144(6) 0.0053(6) -0.0248(6)
O3 0.0368(7) 0.0519(8) 0.0468(8) -0.0154(7) 0.0049(6) -0.0211(6)
O4 0.0380(7) 0.0511(8) 0.0496(8) -0.0152(7) 0.0043(6) -0.0227(6)
O5 0.0412(7) 0.0520(9) 0.0638(10) -0.0009(7) 0.0021(7) -0.0257(7)
C1 0.0444(10) 0.0475(12) 0.0435(11) -0.0155(9) 0.0041(8) -0.0208(9)
C2 0.0504(11) 0.0489(12) 0.0445(11) -0.0162(9) 0.0038(9) -0.0221(10)
C3 0.0532(12) 0.0652(15) 0.0481(12) -0.0204(11) 0.0038(10) -0.0271(11)
C4 0.0616(13) 0.0720(16) 0.0528(13) -0.0237(12) -0.0045(11) -0.0275(12)
C5 0.0772(16) 0.0558(14) 0.0461(12) -0.0176(11) 0.0031(11) -0.0277(12)
C6 0.0710(15) 0.0672(15) 0.0484(13) -0.0212(11) 0.0148(11) -0.0348(13)
C7 0.0566(12) 0.0629(14) 0.0467(12) -0.0184(11) 0.0075(10) -0.0288(11)
C8 0.0926(19) 0.0688(17) 0.0485(13) -0.0189(12) -0.0007(13) -0.0324(15)
C9 0.135(3) 0.074(2) 0.0532(16) -0.0162(14) -0.0007(17) -0.0305(19)
C10 0.0427(10) 0.0528(12) 0.0386(10) -0.0152(9) 0.0034(8) -0.0223(9)
C11 0.0472(11) 0.0530(12) 0.0387(10) -0.0180(9) 0.0039(8) -0.0211(10)
C12 0.0536(12) 0.0599(15) 0.0633(14) -0.0241(12) 0.0040(10) -0.0275(11)
C13 0.0698(15) 0.0598(15) 0.0745(16) -0.0257(13) 0.0038(13) -0.0339(13)
C14 0.0734(15) 0.0564(14) 0.0561(14) -0.0235(12) 0.0024(12) -0.0239(12)
C15 0.0523(12) 0.0615(15) 0.0652(15) -0.0228(12) 0.0022(11) -0.0136(11)
C16 0.0505(12) 0.0584(14) 0.0562(13) -0.0192(11) 0.0055(10) -0.0229(11)
C17 0.0882(19) 0.0552(16) 0.087(2) -0.0293(15) 0.0003(16) -0.0197(14)
C18 0.115(3) 0.0617(18) 0.090(2) -0.0162(16) -0.006(2) -0.0335(18)
S1A 0.0421(5) 0.0463(5) 0.0482(5) -0.0130(4) 0.0055(4) -0.0211(4)
C19A 0.064(4) 0.108(7) 0.079(7) 0.040(4) -0.022(4) -0.059(5)
C20A 0.032(3) 0.065(5) 0.074(4) -0.011(4) 0.007(3) -0.034(3)
S2A 0.1048(9) 0.0687(7) 0.0764(8) -0.0242(7) 0.0129(7) -0.0194(7)
O6A 0.086(3) 0.104(3) 0.068(5) 0.003(3) 0.005(3) -0.023(2)
C21A 0.151(7) 0.142(8) 0.066(5) -0.054(4) 0.037(4) -0.095(6)
C22A 0.213(12) 0.254(14) 0.098(5) -0.078(8) 0.043(7) -0.186(12)
S1B 0.0539(7) 0.0469(7) 0.0622(8) -0.0120(6) 0.0146(6) -0.0200(6)
S2B 0.126(2) 0.155(3) 0.0806(16) -0.0661(18) 0.0488(16) -0.095(2)
O6B 0.150(14) 0.30(2) 0.040(4) -0.036(10) 0.010(7) -0.152(15)
C19B 0.070(6) 0.069(6) 0.040(4) -0.009(4) -0.018(4) -0.023(4)
C20B 0.059(9) 0.075(8) 0.118(11) 0.033(8) -0.002(7) -0.032(6)
C21B 0.189(19) 0.060(6) 0.046(7) -0.006(6) -0.017(9) -0.052(9)
C22B 0.068(6) 0.199(19) 0.077(9) -0.026(10) -0.012(6) -0.042(9)

loop_
_atom_type_symbol
_atom_type_description
_atom_type_scat_dispersion_real
_atom_type_scat_dispersion_imag
_atom_type_scat_source
C C 0.0033 0.0016 'International Tables Vol C Tables 4.2.6.8 and 6.1.1.4'
H H 0.0000 0.0000 'International Tables Vol C Tables 4.2.6.8 and 6.1.1.4'
D D 0.0000 0.0000 'International Tables Vol C Tables 4.2.6.8 and 6.1.1.4'
Mo Mo -1.6832 0.6857 'International Tables Vol C Tables 4.2.6.8 and 6.1.1.4'
O O 0.0106 0.0060 'International Tables Vol C Tables 4.2.6.8 and 6.1.1.4'
S S 0.1246 0.1234 'International Tables Vol C Tables 4.2.6.8 and 6.1.1.4'

loop_
_geom_angle_atom_site_label_1
_geom_angle_atom_site_label_2
_geom_angle_atom_site_label_3
_geom_angle
_geom_angle_site_symmetry_1
_geom_angle_site_symmetry_3
Mo1 Mo1 O2 90.68(5) 2_666 2_666
Mo1 Mo1 O4 90.24(5) 2_666 2_666
Mo1 Mo1 O5 168.27(4) 2_666 .
O1 Mo1 Mo1 92.52(5) . 2_666
O1 Mo1 O2 176.79(5) . 2_666
O1 Mo1 O3 88.21(7) . .
O1 Mo1 O4 91.26(7) . 2_666
O1 Mo1 O5 93.40(6) . .
O2 Mo1 O4 88.97(7) 2_666 2_666
O2 Mo1 O5 83.49(6) 2_666 .
O3 Mo1 Mo1 92.96(5) . 2_666
O3 Mo1 O2 91.38(7) . 2_666
O3 Mo1 O4 176.78(5) . 2_666
O3 Mo1 O5 97.34(6) . .
O4 Mo1 O5 79.52(6) 2_666 .
C1 O1 Mo1 116.98(12) . .
C1 O2 Mo1 118.06(12) . 2_666
C10 O3 Mo1 116.52(13) . .
C10 O4 Mo1 118.46(13) . 2_666
S1A O5 Mo1 124.71(9) . .
S1B O5 Mo1 127.98(10) . .
O1 C1 C2 119.20(18) . .
O2 C1 O1 121.68(18) . .
O2 C1 C2 119.11(17) . .
C3 C2 C1 120.94(19) . .
C3 C2 C7 118.3(2) . .
C7 C2 C1 120.78(19) . .
C4 C3 C2 120.6(2) . .
C3 C4 C5 121.5(2) . .
C4 C5 C8 121.1(2) . .
C6 C5 C4 117.6(2) . .
C6 C5 C8 121.2(2) . .
C7 C6 C5 121.6(2) . .
C6 C7 C2 120.4(2) . .
C9 C8 C5 111.7(2) . .
O3 C10 C11 119.62(17) . .
O4 C10 O3 121.73(19) . .
O4 C10 C11 118.64(18) . .
C12 C11 C10 120.75(19) . .
C16 C11 C10 121.25(19) . .
C16 C11 C12 118.0(2) . .
C13 C12 C11 121.1(2) . .
C12 C13 C14 121.5(2) . .
C13 C14 C17 121.4(2) . .
C15 C14 C13 116.7(2) . .
C15 C14 C17 121.9(2) . .
C16 C15 C14 122.3(2) . .
C15 C16 C11 120.4(2) . .
C14 C17 C18 112.4(2) . .
O5 S1A C19A 108.3(5) . .
O5 S1A C20A 106.4(5) . .
C19A S1A C20A 99.9(6) . .
O6A S2A C21A 116.6(6) . .
O6A S2A C22A 112.8(6) . .
C22A S2A C21A 108.7(7) . .
O5 S1B C19B 112.8(5) . .
O5 S1B C20B 102.7(8) . .
C20B S1B C19B 103.6(8) . .
O6B S2B C22B 122.8(12) . .
C21B S2B O6B 121.3(12) . .
C21B S2B C22B 108.3(12) . .

loop_
_geom_bond_atom_site_label_1
_geom_bond_atom_site_label_2
_geom_bond_distance
_geom_bond_site_symmetry_2
Mo1 Mo1 2.1153(5) 2_666
Mo1 O1 2.1064(15) .
Mo1 O2 2.1206(15) 2_666
Mo1 O3 2.1119(16) .
Mo1 O4 2.1250(16) 2_666
Mo1 O5 2.4924(14) .
O1 C1 1.280(2) .
O2 Mo1 2.1206(15) 2_666
O2 C1 1.277(2) .
O3 C10 1.279(2) .
O4 Mo1 2.1251(16) 2_666
O4 C10 1.278(2) .
O5 S1A 1.5017(18) .
O5 S1B 1.531(2) .
C1 C2 1.475(3) .
C2 C3 1.394(3) .
C2 C7 1.400(3) .
C3 C4 1.379(3) .
C4 C5 1.393(3) .
C5 C6 1.389(4) .
C5 C8 1.514(3) .
C6 C7 1.380(3) .
C8 C9 1.490(4) .
C10 C11 1.480(3) .
C11 C12 1.396(3) .
C11 C16 1.393(3) .
C12 C13 1.375(3) .
C13 C14 1.401(4) .
C14 C15 1.392(4) .
C14 C17 1.493(4) .
C15 C16 1.379(3) .
C17 C18 1.519(4) .
S1A C19A 1.618(13) .
S1A C20A 1.826(14) .
S2A O6A 1.368(8) .
S2A C21A 1.716(12) .
S2A C22A 1.566(10) .
S1B C19B 1.723(16) .
S1B C20B 1.714(18) .
S2B O6B 1.437(18) .
S2B C21B 1.387(16) .
S2B C22B 1.523(17) .
